data_4107727
loop_
_publ_author_name
'Debabrata Maiti'
'Amy A. Narducci Sarjeant'
'Shinobu Itoh'
'Kenneth D. Karlin'

_publ_section_title
;
 Suggestion of an Organometallic Intermediate in an Intramolecular
 Dechlorination Reaction Involving Copper(I) and a ArCH2Cl Moiety
;
_journal_name_full 'Journal of the American Chemical Society'
_journal_page_first 5644
_journal_page_last 5645
_journal_paper_doi 10.1021/ja800795b
_journal_volume 130
_journal_year 2008
_chemical_formula_moiety 'C19 H20 Cl Cu N4, C24 B F20, C H Cl3'
_chemical_formula_sum 'C44 H21 B Cl4 Cu F20 N4'
_chemical_formula_weight 1201.80
_chemical_name_systematic
; 
 ? 
;
_space_group_IT_number 2
_symmetry_cell_setting triclinic
_symmetry_space_group_name_Hall '-P 1'
_symmetry_space_group_name_H-M 'P -1'
_atom_sites_solution_hydrogens geom
_atom_sites_solution_primary direct
_atom_sites_solution_secondary difmap
_audit_creation_date
;
'Mon Oct 23 21:46:25 2006'
;
_audit_creation_method SHELXL-97
_cell_angle_alpha 64.73(2)
_cell_angle_beta 84.485(15)
_cell_angle_gamma 83.126(13)
_cell_formula_units_Z 2
_cell_length_a 12.7444(19)
_cell_length_b 12.953(2)
_cell_length_c 14.820(3)
_cell_measurement_reflns_used 10567
_cell_measurement_theta_max 27.4990
_cell_measurement_theta_min 3.8609
_cell_volume 2193.7(7)
_computing_cell_refinement 'Oxford Diffraction CrysAlis RED'
_computing_data_collection 'Oxford Diffraction CrysAlis CCD'
_computing_data_reduction 'Oxford Diffraction CrysAlis RED'
_computing_molecular_graphics 'Sheldrick, G.M. (2000). SHELXTL v6.10.'
_computing_publication_material 'Sheldrick, G.M. (2000). SHELXTL v6.10.'
_computing_structure_refinement 'Sheldrick, G.M. (2000). SHELXTL v6.10.'
_computing_structure_solution 'Sheldrick, G.M. (2000). SHELXTL v6.10.'
_diffrn_ambient_temperature 110
_diffrn_detector_area_resol_mean 15.9890
_diffrn_measured_fraction_theta_full 0.990
_diffrn_measured_fraction_theta_max 0.990
_diffrn_measurement_details 'see scan set'
_diffrn_measurement_device Kappa
_diffrn_measurement_device_type Xcalibur3
_diffrn_measurement_method ' omega phi scans'
_diffrn_orient_matrix_UB_11 0.0317669035
_diffrn_orient_matrix_UB_12 -0.0477057738
_diffrn_orient_matrix_UB_13 -0.0024203058
_diffrn_orient_matrix_UB_21 0.0440305279
_diffrn_orient_matrix_UB_22 0.0165377373
_diffrn_orient_matrix_UB_23 0.0150082399
_diffrn_orient_matrix_UB_31 -0.0144020599
_diffrn_orient_matrix_UB_32 -0.0339149085
_diffrn_orient_matrix_UB_33 0.0509453606
_diffrn_radiation_monochromator graphite
_diffrn_radiation_source 'Enhance (Mo) X-ray Source'
_diffrn_radiation_type 'Mo K\a'
_diffrn_radiation_wavelength 0.71073
_diffrn_reflns_av_R_equivalents 0.0368
_diffrn_reflns_av_sigmaI/netI 0.0550
_diffrn_reflns_limit_h_max 15
_diffrn_reflns_limit_h_min -15
_diffrn_reflns_limit_k_max 15
_diffrn_reflns_limit_k_min -16
_diffrn_reflns_limit_l_max 18
_diffrn_reflns_limit_l_min -18
_diffrn_reflns_number 22309
_diffrn_reflns_resolution_max 0.80
_diffrn_reflns_theta_full 26.37
_diffrn_reflns_theta_max 26.37
_diffrn_reflns_theta_min 3.87
_diffrn_source_current 40
_diffrn_source_power 2
_diffrn_source_voltage 50
_diffrn_standards_interval_count 2
_diffrn_standards_interval_time 50
_exptl_absorpt_coefficient_mu 0.869
_exptl_absorpt_correction_T_max 0.970
_exptl_absorpt_correction_T_min 0.725
_exptl_absorpt_correction_type analytical
_exptl_absorpt_process_details
;
CrysAlis RED, Oxford Diffraction Ltd.,
Version 1.171.31.5 (release 28-08-2006 CrysAlis171 .NET)
(compiled Aug 28 2006,13:05:05)
Analytical numeric absorption correction using a multifaceted crystal
            model based on expressions derived by R.C. Clark & J.S. Reid.
(Clark, R. C. & Reid, J. S. (1995). Acta Cryst. A51, 887-897)
;
_exptl_crystal_colour blue
_exptl_crystal_density_diffrn 1.820
_exptl_crystal_description plate
_exptl_crystal_F_000 1190
_exptl_crystal_size_max 0.8928
_exptl_crystal_size_mid 0.2431
_exptl_crystal_size_min 0.0533
_refine_diff_density_max 0.691
_refine_diff_density_min -0.755
_refine_diff_density_rms 0.094
_refine_ls_extinction_method none
_refine_ls_goodness_of_fit_ref 1.136
_refine_ls_hydrogen_treatment constr
_refine_ls_matrix_type full
_refine_ls_number_parameters 668
_refine_ls_number_reflns 8899
_refine_ls_number_restraints 0
_refine_ls_restrained_S_all 1.136
_refine_ls_R_factor_all 0.0754
_refine_ls_R_factor_gt 0.0473
_refine_ls_shift/su_max 0.002
_refine_ls_shift/su_mean 0.000
_refine_ls_structure_factor_coef Fsqd
_refine_ls_weighting_details 'calc w=1/[\s^2^(Fo^2^)+(0.0812P)^2^+0.0521P] where P=(Fo^2^+2Fc^2^)/3'
_refine_ls_weighting_scheme calc
_refine_ls_wR_factor_gt 0.1257
_refine_ls_wR_factor_ref 0.1471
_reflns_number_gt 6079
_reflns_number_total 8899
_reflns_threshold_expression >2sigma(I)
_cod_data_source_file ja800795b-file003.cif
_cod_data_source_block x0303
_cod_original_cell_volume 2193.6(7)
_cod_original_sg_symbol_H-M 'P -1 '
_cod_database_code 4107727
_audit_creation_method_reference
;
CrysAlis RED, Oxford Diffraction Ltd.,
Version 1.171.31.5 (release 28-08-2006 CrysAlis171 .NET)
(compiled Aug 28 2006,13:05:05)
;
_computing_data_collection_reference
;
CrysAlis CCD, Oxford Diffraction Ltd.,
Version 1.171.31.5 (release 28-08-2006 CrysAlis171 .NET)
(compiled Aug 28 2006,13:05:05)
;
_computing_cell_refinment_reference
;
CrysAlis RED, Oxford Diffraction Ltd.,
Version 1.171.31.5 (release 28-08-2006 CrysAlis171 .NET)
(compiled Aug 28 2006,13:05:05)
;
_computing_data_reduction_reference
;
CrysAlis RED, Oxford Diffraction Ltd.,
Version 1.171.31.5 (release 28-08-2006 CrysAlis171 .NET)
(compiled Aug 28 2006,13:05:05)
;
_cell_measurement_resolution_max 0.77
_jhu_your_name_here 'Dr. Amy A Sarjeant'
_jhu_your_lab_here 'NCB 240'
_jhu_your_phone_number_here x6-8569
_jhu_your_email_here xray@jhu.edu
_jhu_institutional_source 'Karlin Lab'
_jhu_submitting_scientist 'Debabrata Maiti'
_jhu_scientist_phone x6-6557
_jhu_scientist_email dmaiti1@jhu.edu
_jhu_identifying_number x0302
_jhu_xray_labbook II-34
_jhu_crystalization_labbook
;
;
_jhu_crystalization_solvent Chloroform
_jhu_crystalization_method 'Vapor Diffusion'
_jhu_diffraction_detector_distance 50
_jhu_quality_factor 2

loop_
_symmetry_equiv_pos_as_xyz
'x, y, z'
'-x, -y, -z'

loop_
_atom_site_label
_atom_site_type_symbol
_atom_site_fract_x
_atom_site_fract_y
_atom_site_fract_z
_atom_site_U_iso_or_equiv
_atom_site_adp_type
_atom_site_occupancy
_atom_site_symmetry_multiplicity
_atom_site_calc_flag
_atom_site_refinement_flags
Cu1 Cu 0.87428(3) 0.06587(4) 0.04202(3) 0.02098(13) Uani 1 1 d .
Cl1 Cl 0.91245(7) 0.08929(8) -0.11642(6) 0.0275(2) Uani 1 1 d .
N1 N 0.9469(2) 0.1975(3) 0.0314(2) 0.0265(7) Uani 1 1 d .
N2 N 0.8567(2) 0.0379(3) 0.1910(2) 0.0260(7) Uani 1 1 d .
N3 N 0.8187(2) -0.0871(2) 0.0921(2) 0.0237(7) Uani 1 1 d .
N4 N 0.6897(2) 0.1311(3) 0.0503(2) 0.0269(7) Uani 1 1 d .
C1 C 0.9719(3) 0.2877(3) -0.0537(3) 0.0322(9) Uani 1 1 d .
H1A H 0.9511 0.2920 -0.1151 0.039 Uiso 1 1 calc R
C2 C 1.0258(3) 0.3733(4) -0.0553(4) 0.0421(11) Uani 1 1 d .
H2A H 1.0429 0.4358 -0.1165 0.051 Uiso 1 1 calc R
C3 C 1.0553(3) 0.3662(4) 0.0360(4) 0.0524(13) Uani 1 1 d .
H3A H 1.0943 0.4235 0.0374 0.063 Uiso 1 1 calc R
C4 C 1.0276(3) 0.2763(4) 0.1233(4) 0.0385(10) Uani 1 1 d .
H4A H 1.0453 0.2721 0.1857 0.046 Uiso 1 1 calc R
C5 C 0.9737(3) 0.1916(3) 0.1199(3) 0.0292(9) Uani 1 1 d .
C6 C 0.9477(3) 0.0867(4) 0.2095(3) 0.0330(9) Uani 1 1 d .
H6A H 0.9298 0.1058 0.2675 0.040 Uiso 1 1 calc R
H6B H 1.0099 0.0294 0.2254 0.040 Uiso 1 1 calc R
C7 C 0.8543(3) -0.0874(3) 0.2497(3) 0.0335(9) Uani 1 1 d .
H7A H 0.8117 -0.1025 0.3129 0.040 Uiso 1 1 calc R
H7B H 0.9271 -0.1226 0.2668 0.040 Uiso 1 1 calc R
C8 C 0.8079(3) -0.1415(3) 0.1928(3) 0.0329(9) Uani 1 1 d .
C9 C 0.7613(3) -0.2448(4) 0.2397(3) 0.0432(12) Uani 1 1 d .
H9A H 0.7557 -0.2842 0.3104 0.052 Uiso 1 1 calc R
C10 C 0.7234(3) -0.2879(4) 0.1796(4) 0.0506(13) Uani 1 1 d .
H10A H 0.6884 -0.3563 0.2095 0.061 Uiso 1 1 calc R
C11 C 0.7358(3) -0.2327(3) 0.0759(4) 0.0419(11) Uani 1 1 d .
H11A H 0.7125 -0.2640 0.0346 0.050 Uiso 1 1 calc R
C12 C 0.7828(3) -0.1317(3) 0.0356(3) 0.0300(9) Uani 1 1 d .
H12A H 0.7902 -0.0918 -0.0350 0.036 Uiso 1 1 calc R
C13 C 0.7562(3) 0.1024(4) 0.2051(3) 0.0320(9) Uani 1 1 d .
H13A H 0.7686 0.1840 0.1822 0.038 Uiso 1 1 calc R
H13B H 0.7350 0.0720 0.2772 0.038 Uiso 1 1 calc R
C14 C 0.6671(3) 0.0944(3) 0.1491(3) 0.0282(8) Uani 1 1 d .
C15 C 0.5704(3) 0.0589(3) 0.1959(3) 0.0369(10) Uani 1 1 d .
H15A H 0.5584 0.0321 0.2662 0.044 Uiso 1 1 calc R
C16 C 0.4925(3) 0.0645(4) 0.1356(4) 0.0471(12) Uani 1 1 d .
H16A H 0.4249 0.0401 0.1643 0.056 Uiso 1 1 calc R
C17 C 0.5118(3) 0.1053(4) 0.0335(4) 0.0437(11) Uani 1 1 d .
H17A H 0.4570 0.1113 -0.0080 0.052 Uiso 1 1 calc R
C18 C 0.6114(3) 0.1375(3) -0.0083(3) 0.0321(9) Uani 1 1 d .
C19 C 0.6370(4) 0.1840(4) -0.1190(3) 0.0426(11) Uani 1 1 d .
H19A H 0.5721 0.1957 -0.1539 0.064 Uiso 1 1 calc R
H19B H 0.6878 0.1294 -0.1337 0.064 Uiso 1 1 calc R
H19C H 0.6679 0.2573 -0.1416 0.064 Uiso 1 1 calc R
B1 B 0.6855(3) 0.6226(3) 0.6729(3) 0.0210(8) Uani 1 1 d .
F1 F 0.65491(15) 0.62340(17) 0.46750(14) 0.0268(5) Uani 1 1 d .
F2 F 0.51797(16) 0.7631(2) 0.33641(15) 0.0349(5) Uani 1 1 d .
F3 F 0.37684(16) 0.91240(19) 0.38077(16) 0.0360(5) Uani 1 1 d .
F4 F 0.37449(16) 0.91365(19) 0.56519(16) 0.0357(5) Uani 1 1 d .
F5 F 0.51076(15) 0.77270(17) 0.69930(14) 0.0264(5) Uani 1 1 d .
F6 F 0.46447(15) 0.53917(18) 0.75321(15) 0.0279(5) Uani 1 1 d .
F7 F 0.41377(16) 0.40328(18) 0.94072(16) 0.0331(5) Uani 1 1 d .
F8 F 0.55895(18) 0.32918(18) 1.08372(15) 0.0347(5) Uani 1 1 d .
F9 F 0.76110(17) 0.39066(18) 1.03116(14) 0.0320(5) Uani 1 1 d .
F10 F 0.81421(15) 0.52733(17) 0.84263(14) 0.0243(4) Uani 1 1 d .
F11 F 0.68847(15) 0.73042(17) 0.82391(13) 0.0244(4) Uani 1 1 d .
F12 F 0.77571(16) 0.91960(17) 0.78732(15) 0.0287(5) Uani 1 1 d .
F13 F 0.88007(16) 1.03493(18) 0.61031(16) 0.0329(5) Uani 1 1 d .
F14 F 0.89161(17) 0.95592(19) 0.46479(16) 0.0354(5) Uani 1 1 d .
F15 F 0.80465(15) 0.76525(17) 0.49788(14) 0.0261(5) Uani 1 1 d .
F16 F 0.92993(15) 0.59690(18) 0.64923(16) 0.0296(5) Uani 1 1 d .
F17 F 1.04326(16) 0.4242(2) 0.62801(18) 0.0413(6) Uani 1 1 d .
F18 F 0.94931(17) 0.2510(2) 0.61899(17) 0.0398(6) Uani 1 1 d .
F19 F 0.73393(17) 0.25525(18) 0.63546(16) 0.0336(5) Uani 1 1 d .
F20 F 0.61622(15) 0.43251(17) 0.65012(15) 0.0266(5) Uani 1 1 d .
C101 C 0.5901(2) 0.6884(3) 0.5924(2) 0.0207(7) Uani 1 1 d .
C102 C 0.5854(3) 0.6911(3) 0.4980(2) 0.0234(8) Uani 1 1 d .
C103 C 0.5151(3) 0.7646(3) 0.4269(3) 0.0262(8) Uani 1 1 d .
C104 C 0.4440(3) 0.8394(3) 0.4493(3) 0.0256(8) Uani 1 1 d .
C105 C 0.4438(3) 0.8394(3) 0.5422(3) 0.0264(8) Uani 1 1 d .
C106 C 0.5147(3) 0.7660(3) 0.6100(2) 0.0225(8) Uani 1 1 d .
C107 C 0.6418(3) 0.5445(3) 0.7878(2) 0.0188(7) Uani 1 1 d .
C108 C 0.5420(3) 0.5065(3) 0.8187(3) 0.0230(8) Uani 1 1 d .
C109 C 0.5141(3) 0.4342(3) 0.9163(3) 0.0237(8) Uani 1 1 d .
C110 C 0.5870(3) 0.3951(3) 0.9886(2) 0.0248(8) Uani 1 1 d .
C111 C 0.6881(3) 0.4277(3) 0.9619(3) 0.0248(8) Uani 1 1 d .
C112 C 0.7125(3) 0.4994(3) 0.8631(2) 0.0198(7) Uani 1 1 d .
C113 C 0.7446(2) 0.7340(3) 0.6634(2) 0.0181(7) Uani 1 1 d .
C114 C 0.7388(2) 0.7809(3) 0.7328(2) 0.0200(7) Uani 1 1 d .
C115 C 0.7832(3) 0.8797(3) 0.7165(3) 0.0228(8) Uani 1 1 d .
C116 C 0.8359(3) 0.9390(3) 0.6258(3) 0.0226(8) Uani 1 1 d .
C117 C 0.8425(3) 0.8983(3) 0.5542(3) 0.0257(8) Uani 1 1 d .
C118 C 0.7970(3) 0.7994(3) 0.5732(2) 0.0211(7) Uani 1 1 d .
C119 C 0.7651(2) 0.5266(3) 0.6473(2) 0.0191(7) Uani 1 1 d .
C120 C 0.8749(3) 0.5173(3) 0.6424(3) 0.0256(8) Uani 1 1 d .
C121 C 0.9368(3) 0.4262(3) 0.6332(3) 0.0270(8) Uani 1 1 d .
C122 C 0.8902(3) 0.3384(3) 0.6293(3) 0.0274(8) Uani 1 1 d .
C123 C 0.7809(3) 0.3419(3) 0.6366(3) 0.0257(8) Uani 1 1 d .
C124 C 0.7227(3) 0.4337(3) 0.6445(2) 0.0222(7) Uani 1 1 d .
C1S C 0.8224(3) 0.3774(3) 0.3409(3) 0.0320(9) Uani 1 1 d .
H1SA H 0.8824 0.4231 0.3360 0.038 Uiso 1 1 calc R
Cl2 Cl 0.79521(8) 0.40074(9) 0.21882(7) 0.0367(2) Uani 1 1 d .
Cl3 Cl 0.71291(9) 0.42455(10) 0.39811(7) 0.0444(3) Uani 1 1 d .
Cl4 Cl 0.86178(10) 0.23256(10) 0.41143(9) 0.0551(3) Uani 1 1 d .

loop_
_atom_site_aniso_label
_atom_site_aniso_U_11
_atom_site_aniso_U_22
_atom_site_aniso_U_33
_atom_site_aniso_U_23
_atom_site_aniso_U_13
_atom_site_aniso_U_12
Cu1 0.0257(2) 0.0218(2) 0.0165(2) -0.00967(18) 0.00283(17) -0.00301(18)
Cl1 0.0353(5) 0.0310(5) 0.0177(4) -0.0124(4) 0.0038(4) -0.0039(4)
N1 0.0239(16) 0.0251(17) 0.0352(18) -0.0188(15) 0.0027(13) 0.0004(13)
N2 0.0300(17) 0.0275(17) 0.0169(15) -0.0079(13) -0.0022(13) 0.0066(13)
N3 0.0213(15) 0.0187(15) 0.0247(16) -0.0049(13) 0.0038(12) 0.0022(12)
N4 0.0299(17) 0.0237(17) 0.0250(16) -0.0096(14) -0.0027(13) 0.0043(13)
C1 0.029(2) 0.029(2) 0.036(2) -0.0131(19) 0.0054(17) -0.0018(17)
C2 0.026(2) 0.028(2) 0.076(3) -0.025(2) 0.002(2) -0.0045(17)
C3 0.034(2) 0.042(3) 0.099(4) -0.045(3) -0.015(3) 0.000(2)
C4 0.031(2) 0.042(3) 0.060(3) -0.039(2) -0.019(2) 0.0129(19)
C5 0.0196(18) 0.041(2) 0.036(2) -0.0270(19) -0.0075(16) 0.0092(16)
C6 0.034(2) 0.051(3) 0.026(2) -0.029(2) -0.0100(16) 0.0100(19)
C7 0.038(2) 0.033(2) 0.0185(19) -0.0038(17) 0.0039(16) 0.0087(18)
C8 0.029(2) 0.023(2) 0.032(2) -0.0040(18) 0.0068(17) 0.0118(16)
C9 0.032(2) 0.031(2) 0.043(3) 0.002(2) 0.015(2) 0.0014(18)
C10 0.031(2) 0.022(2) 0.080(4) -0.005(2) 0.009(2) -0.0022(18)
C11 0.028(2) 0.025(2) 0.073(3) -0.022(2) -0.005(2) 0.0008(17)
C12 0.0245(19) 0.027(2) 0.044(2) -0.0213(19) -0.0045(17) 0.0022(16)
C13 0.035(2) 0.035(2) 0.026(2) -0.0169(18) 0.0089(16) 0.0055(17)
C14 0.029(2) 0.0196(19) 0.035(2) -0.0126(17) 0.0008(16) 0.0049(15)
C15 0.038(2) 0.024(2) 0.043(2) -0.0132(19) 0.015(2) 0.0010(17)
C16 0.025(2) 0.041(3) 0.081(4) -0.034(3) 0.014(2) -0.0040(19)
C17 0.030(2) 0.039(3) 0.072(3) -0.034(2) -0.009(2) 0.0081(19)
C18 0.032(2) 0.023(2) 0.044(2) -0.0163(18) -0.0110(18) 0.0055(16)
C19 0.056(3) 0.039(3) 0.041(3) -0.026(2) -0.014(2) 0.011(2)
B1 0.0192(19) 0.022(2) 0.020(2) -0.0080(17) -0.0011(15) 0.0027(16)
F1 0.0297(11) 0.0296(12) 0.0217(10) -0.0142(9) -0.0059(8) 0.0123(9)
F2 0.0383(12) 0.0455(14) 0.0213(11) -0.0160(10) -0.0116(9) 0.0101(11)
F3 0.0314(12) 0.0340(13) 0.0369(13) -0.0103(10) -0.0160(10) 0.0115(10)
F4 0.0310(12) 0.0333(13) 0.0424(13) -0.0197(11) -0.0034(10) 0.0148(10)
F5 0.0280(11) 0.0291(12) 0.0249(11) -0.0158(9) -0.0013(9) 0.0045(9)
F6 0.0200(10) 0.0349(12) 0.0300(11) -0.0140(10) 0.0000(9) -0.0060(9)
F7 0.0304(12) 0.0309(12) 0.0410(13) -0.0186(11) 0.0153(10) -0.0145(10)
F8 0.0537(14) 0.0205(11) 0.0211(11) -0.0031(9) 0.0134(10) -0.0046(10)
F9 0.0465(13) 0.0303(12) 0.0157(10) -0.0075(9) -0.0083(9) 0.0064(10)
F10 0.0242(10) 0.0247(11) 0.0227(10) -0.0082(9) -0.0060(8) -0.0004(8)
F11 0.0301(11) 0.0285(11) 0.0161(10) -0.0113(9) 0.0054(8) -0.0054(9)
F12 0.0330(11) 0.0284(12) 0.0301(12) -0.0173(10) -0.0029(9) -0.0021(9)
F13 0.0369(12) 0.0229(11) 0.0365(12) -0.0080(10) -0.0013(10) -0.0110(10)
F14 0.0424(13) 0.0284(12) 0.0279(12) -0.0045(10) 0.0105(10) -0.0142(10)
F15 0.0327(11) 0.0274(11) 0.0162(10) -0.0080(9) 0.0050(8) -0.0040(9)
F16 0.0182(10) 0.0323(12) 0.0411(13) -0.0187(10) -0.0024(9) 0.0011(9)
F17 0.0217(11) 0.0527(15) 0.0551(15) -0.0315(13) -0.0047(10) 0.0121(10)
F18 0.0445(13) 0.0373(13) 0.0428(13) -0.0260(11) -0.0126(11) 0.0215(11)
F19 0.0424(13) 0.0265(12) 0.0368(13) -0.0186(10) -0.0051(10) 0.0021(10)
F20 0.0252(11) 0.0263(11) 0.0317(11) -0.0149(9) -0.0024(9) -0.0035(9)
C101 0.0179(17) 0.0229(19) 0.0206(18) -0.0091(15) -0.0013(14) 0.0004(14)
C102 0.0221(18) 0.025(2) 0.0193(18) -0.0072(16) -0.0006(14) 0.0021(15)
C103 0.0277(19) 0.029(2) 0.0190(18) -0.0069(16) -0.0054(15) -0.0013(16)
C104 0.0203(18) 0.027(2) 0.0254(19) -0.0071(16) -0.0052(15) 0.0009(15)
C105 0.0204(18) 0.0204(19) 0.035(2) -0.0101(17) -0.0004(15) 0.0046(15)
C106 0.0241(18) 0.0249(19) 0.0195(18) -0.0114(15) 0.0040(14) -0.0016(15)
C107 0.0227(17) 0.0176(17) 0.0188(17) -0.0114(14) 0.0018(14) 0.0011(14)
C108 0.0262(19) 0.0192(18) 0.0249(19) -0.0114(16) -0.0018(15) 0.0013(15)
C109 0.0296(19) 0.0160(18) 0.0265(19) -0.0113(15) 0.0101(16) -0.0056(15)
C110 0.043(2) 0.0153(18) 0.0160(17) -0.0084(15) 0.0092(16) -0.0037(16)
C111 0.035(2) 0.0204(19) 0.0201(18) -0.0114(15) -0.0036(15) 0.0061(16)
C112 0.0251(18) 0.0165(17) 0.0183(17) -0.0087(14) 0.0041(14) -0.0020(14)
C113 0.0122(15) 0.0212(18) 0.0171(17) -0.0057(14) -0.0033(13) 0.0055(13)
C114 0.0167(16) 0.0202(18) 0.0196(18) -0.0054(15) -0.0009(14) -0.0002(14)
C115 0.0217(18) 0.0234(19) 0.0237(19) -0.0110(16) -0.0070(14) 0.0055(15)
C116 0.0217(17) 0.0154(17) 0.0254(19) -0.0027(15) -0.0059(14) -0.0005(14)
C117 0.0254(19) 0.026(2) 0.0157(17) -0.0006(15) 0.0034(14) -0.0005(15)
C118 0.0240(18) 0.0231(19) 0.0144(17) -0.0068(15) 0.0008(14) -0.0008(15)
C119 0.0169(16) 0.0210(18) 0.0136(16) -0.0029(14) -0.0037(13) 0.0050(14)
C120 0.0273(19) 0.025(2) 0.0263(19) -0.0124(16) -0.0066(15) 0.0022(16)
C121 0.0208(18) 0.036(2) 0.0197(18) -0.0099(17) -0.0004(14) 0.0048(16)
C122 0.034(2) 0.025(2) 0.0250(19) -0.0144(16) -0.0057(16) 0.0125(16)
C123 0.036(2) 0.0234(19) 0.0211(19) -0.0119(16) -0.0073(16) 0.0002(16)
C124 0.0236(18) 0.0248(19) 0.0190(18) -0.0099(15) -0.0056(14) 0.0018(15)
C1S 0.035(2) 0.029(2) 0.032(2) -0.0106(18) -0.0105(17) 0.0009(17)
Cl2 0.0437(6) 0.0407(6) 0.0263(5) -0.0158(4) -0.0004(4) 0.0000(5)
Cl3 0.0550(7) 0.0518(7) 0.0288(5) -0.0225(5) -0.0017(5) 0.0078(5)
Cl4 0.0709(8) 0.0351(6) 0.0462(7) -0.0069(5) -0.0124(6) 0.0119(6)

loop_
_atom_type_symbol
_atom_type_description
_atom_type_scat_dispersion_real
_atom_type_scat_dispersion_imag
_atom_type_scat_source
C C 0.0033 0.0016 'International Tables Vol C Tables 4.2.6.8 and 6.1.1.4'
H H 0.0000 0.0000 'International Tables Vol C Tables 4.2.6.8 and 6.1.1.4'
B B 0.0013 0.0007 'International Tables Vol C Tables 4.2.6.8 and 6.1.1.4'
N N 0.0061 0.0033 'International Tables Vol C Tables 4.2.6.8 and 6.1.1.4'
F F 0.0171 0.0103 'International Tables Vol C Tables 4.2.6.8 and 6.1.1.4'
Cl Cl 0.1484 0.1585 'International Tables Vol C Tables 4.2.6.8 and 6.1.1.4'
Cu Cu 0.3201 1.2651 'International Tables Vol C Tables 4.2.6.8 and 6.1.1.4'

loop_
_exptl_crystal_face_index_h
_exptl_crystal_face_index_k
_exptl_crystal_face_index_l
_exptl_crystal_face_perp_dist
16.00 9.00 11.00 0.0261
-11.00 13.00 7.00 0.1036
-18.00 -4.00 -6.00 0.0417
-15.00 -11.00 -12.00 0.0169
5.00 3.00 -16.00 0.4479
11.00 -13.00 -6.00 0.1185
8.00 -1.00 -17.00 0.4257
-5.00 -3.00 16.00 0.4270
4.00 -11.00 9.00 0.3313
-3.00 -2.00 17.00 0.4251
13.00 13.00 12.00 0.0385
-13.00 -13.00 -12.00 0.0277

loop_
_geom_angle_atom_site_label_1
_geom_angle_atom_site_label_2
_geom_angle_atom_site_label_3
_geom_angle
N1 Cu1 N3 163.15(13)
N1 Cu1 N2 81.98(12)
N3 Cu1 N2 83.71(12)
N1 Cu1 Cl1 96.14(9)
N3 Cu1 Cl1 97.12(9)
N2 Cu1 Cl1 173.62(8)
N1 Cu1 N4 102.89(11)
N3 Cu1 N4 83.32(11)
N2 Cu1 N4 80.25(11)
Cl1 Cu1 N4 106.12(8)
C1 N1 C5 119.4(3)
C1 N1 Cu1 126.1(3)
C5 N1 Cu1 114.5(3)
C7 N2 C6 114.5(3)
C7 N2 C13 112.1(3)
C6 N2 C13 109.4(3)
C7 N2 Cu1 106.5(2)
C6 N2 Cu1 105.9(2)
C13 N2 Cu1 108.1(2)
C12 N3 C8 119.9(3)
C12 N3 Cu1 125.7(3)
C8 N3 Cu1 114.1(3)
C14 N4 C18 118.0(3)
C14 N4 Cu1 103.0(2)
C18 N4 Cu1 129.1(2)
N1 C1 C2 122.7(4)
N1 C1 H1A 118.7
C2 C1 H1A 118.7
C1 C2 C3 118.0(4)
C1 C2 H2A 121.0
C3 C2 H2A 121.0
C4 C3 C2 119.7(4)
C4 C3 H3A 120.2
C2 C3 H3A 120.2
C3 C4 C5 119.5(4)
C3 C4 H4A 120.2
C5 C4 H4A 120.2
N1 C5 C4 120.7(4)
N1 C5 C6 115.9(3)
C4 C5 C6 123.3(4)
C5 C6 N2 110.0(3)
C5 C6 H6A 109.7
N2 C6 H6A 109.7
C5 C6 H6B 109.7
N2 C6 H6B 109.7
H6A C6 H6B 108.2
N2 C7 C8 111.6(3)
N2 C7 H7A 109.3
C8 C7 H7A 109.3
N2 C7 H7B 109.3
C8 C7 H7B 109.3
H7A C7 H7B 108.0
N3 C8 C9 121.2(4)
N3 C8 C7 116.0(3)
C9 C8 C7 122.7(4)
C10 C9 C8 117.7(4)
C10 C9 H9A 121.2
C8 C9 H9A 121.2
C9 C10 C11 121.1(4)
C9 C10 H10A 119.5
C11 C10 H10A 119.5
C12 C11 C10 117.6(4)
C12 C11 H11A 121.2
C10 C11 H11A 121.2
N3 C12 C11 122.4(4)
N3 C12 H12A 118.8
C11 C12 H12A 118.8
N2 C13 C14 112.8(3)
N2 C13 H13A 109.0
C14 C13 H13A 109.0
N2 C13 H13B 109.0
C14 C13 H13B 109.0
H13A C13 H13B 107.8
N4 C14 C15 124.6(4)
N4 C14 C13 113.4(3)
C15 C14 C13 122.0(4)
C16 C15 C14 116.6(4)
C16 C15 H15A 121.7
C14 C15 H15A 121.7
C15 C16 C17 120.4(4)
C15 C16 H16A 119.8
C17 C16 H16A 119.8
C16 C17 C18 119.9(4)
C16 C17 H17A 120.0
C18 C17 H17A 120.0
N4 C18 C17 120.5(4)
N4 C18 C19 117.0(3)
C17 C18 C19 122.5(4)
C18 C19 H19A 109.5
C18 C19 H19B 109.5
H19A C19 H19B 109.5
C18 C19 H19C 109.5
H19A C19 H19C 109.5
H19B C19 H19C 109.5
C107 B1 C113 113.1(3)
C107 B1 C119 101.5(3)
C113 B1 C119 114.0(3)
C107 B1 C101 114.2(3)
C113 B1 C101 100.6(3)
C119 B1 C101 114.1(3)
C102 C101 C106 112.7(3)
C102 C101 B1 127.2(3)
C106 C101 B1 119.1(3)
F1 C102 C101 120.6(3)
F1 C102 C103 115.0(3)
C101 C102 C103 124.3(3)
F2 C103 C104 120.3(3)
F2 C103 C102 120.2(3)
C104 C103 C102 119.5(3)
F3 C104 C103 120.3(3)
F3 C104 C105 120.9(3)
C103 C104 C105 118.8(3)
F4 C105 C106 120.6(3)
F4 C105 C104 119.5(3)
C106 C105 C104 119.8(3)
F5 C106 C105 116.3(3)
F5 C106 C101 118.9(3)
C105 C106 C101 124.8(3)
C112 C107 C108 113.3(3)
C112 C107 B1 118.9(3)
C108 C107 B1 127.4(3)
F6 C108 C107 120.8(3)
F6 C108 C109 115.7(3)
C107 C108 C109 123.5(3)
F7 C109 C110 119.8(3)
F7 C109 C108 119.7(3)
C110 C109 C108 120.5(3)
F8 C110 C111 120.9(3)
F8 C110 C109 120.4(3)
C111 C110 C109 118.6(3)
F9 C111 C110 119.9(3)
F9 C111 C112 121.2(3)
C110 C111 C112 118.9(3)
F10 C112 C107 119.6(3)
F10 C112 C111 115.3(3)
C107 C112 C111 125.2(3)
C114 C113 C118 113.2(3)
C114 C113 B1 127.1(3)
C118 C113 B1 119.2(3)
F11 C114 C115 114.5(3)
F11 C114 C113 121.5(3)
C115 C114 C113 124.0(3)
F12 C115 C114 120.9(3)
F12 C115 C116 119.5(3)
C114 C115 C116 119.5(3)
F13 C116 C117 121.4(3)
F13 C116 C115 119.4(3)
C117 C116 C115 119.1(3)
F14 C117 C116 120.0(3)
F14 C117 C118 120.3(3)
C116 C117 C118 119.6(3)
F15 C118 C117 116.5(3)
F15 C118 C113 119.1(3)
C117 C118 C113 124.4(3)
C120 C119 C124 113.3(3)
C120 C119 B1 126.7(3)
C124 C119 B1 119.3(3)
F16 C120 C119 121.5(3)
F16 C120 C121 114.8(3)
C119 C120 C121 123.6(3)
F17 C121 C122 119.9(3)
F17 C121 C120 119.9(3)
C122 C121 C120 120.2(3)
F18 C122 C121 120.6(3)
F18 C122 C123 120.9(3)
C121 C122 C123 118.5(3)
F19 C123 C124 121.1(3)
F19 C123 C122 119.4(3)
C124 C123 C122 119.5(3)
F20 C124 C123 116.5(3)
F20 C124 C119 118.7(3)
C123 C124 C119 124.8(3)
Cl3 C1S Cl4 111.4(2)
Cl3 C1S Cl2 110.7(2)
Cl4 C1S Cl2 110.3(2)
Cl3 C1S H1SA 108.1
Cl4 C1S H1SA 108.1
Cl2 C1S H1SA 108.1

loop_
_geom_bond_atom_site_label_1
_geom_bond_atom_site_label_2
_geom_bond_distance
Cu1 N1 1.977(3)
Cu1 N3 1.989(3)
Cu1 N2 2.074(3)
Cu1 Cl1 2.2471(10)
Cu1 N4 2.412(3)
N1 C1 1.346(5)
N1 C5 1.355(5)
N2 C7 1.481(5)
N2 C6 1.486(5)
N2 C13 1.491(4)
N3 C12 1.340(5)
N3 C8 1.352(5)
N4 C14 1.346(5)
N4 C18 1.357(5)
C1 C2 1.362(5)
C1 H1A 0.9500
C2 C3 1.403(7)
C2 H2A 0.9500
C3 C4 1.371(7)
C3 H3A 0.9500
C4 C5 1.383(5)
C4 H4A 0.9500
C5 C6 1.484(6)
C6 H6A 0.9900
C6 H6B 0.9900
C7 C8 1.499(6)
C7 H7A 0.9900
C7 H7B 0.9900
C8 C9 1.394(6)
C9 C10 1.382(7)
C9 H9A 0.9500
C10 C11 1.392(7)
C10 H10A 0.9500
C11 C12 1.371(5)
C11 H11A 0.9500
C12 H12A 0.9500
C13 C14 1.508(5)
C13 H13A 0.9900
C13 H13B 0.9900
C14 C15 1.382(5)
C15 C16 1.374(6)
C15 H15A 0.9500
C16 C17 1.380(7)
C16 H16A 0.9500
C17 C18 1.387(6)
C17 H17A 0.9500
C18 C19 1.504(6)
C19 H19A 0.9800
C19 H19B 0.9800
C19 H19C 0.9800
B1 C107 1.647(5)
B1 C113 1.653(5)
B1 C119 1.658(5)
B1 C101 1.670(5)
F1 C102 1.354(4)
F2 C103 1.347(4)
F3 C104 1.346(4)
F4 C105 1.356(4)
F5 C106 1.359(4)
F6 C108 1.352(4)
F7 C109 1.355(4)
F8 C110 1.339(4)
F9 C111 1.344(4)
F10 C112 1.359(4)
F11 C114 1.357(4)
F12 C115 1.345(4)
F13 C116 1.347(4)
F14 C117 1.346(4)
F15 C118 1.358(4)
F16 C120 1.357(4)
F17 C121 1.349(4)
F18 C122 1.339(4)
F19 C123 1.341(4)
F20 C124 1.353(4)
C101 C102 1.391(5)
C101 C106 1.395(5)
C102 C103 1.393(5)
C103 C104 1.370(5)
C104 C105 1.378(5)
C105 C106 1.372(5)
C107 C112 1.382(5)
C107 C108 1.385(5)
C108 C109 1.385(5)
C109 C110 1.373(5)
C110 C111 1.372(5)
C111 C112 1.387(5)
C113 C114 1.394(5)
C113 C118 1.395(5)
C114 C115 1.378(5)
C115 C116 1.384(5)
C116 C117 1.364(5)
C117 C118 1.376(5)
C119 C120 1.388(5)
C119 C124 1.394(5)
C120 C121 1.388(5)
C121 C122 1.369(5)
C122 C123 1.384(5)
C123 C124 1.368(5)
C1S Cl3 1.746(4)
C1S Cl4 1.751(4)
C1S Cl2 1.765(4)
C1S H1SA 1.0000

loop_
_geom_torsion_atom_site_label_1
_geom_torsion_atom_site_label_2
_geom_torsion_atom_site_label_3
_geom_torsion_atom_site_label_4
_geom_torsion
N3 Cu1 N1 C1 162.3(4)
N2 Cu1 N1 C1 -165.6(3)
Cl1 Cu1 N1 C1 20.6(3)
N4 Cu1 N1 C1 -87.5(3)
N3 Cu1 N1 C5 -16.7(5)
N2 Cu1 N1 C5 15.4(2)
Cl1 Cu1 N1 C5 -158.5(2)
N4 Cu1 N1 C5 93.4(3)
N1 Cu1 N2 C7 -150.3(2)
N3 Cu1 N2 C7 20.8(2)
Cl1 Cu1 N2 C7 -77.0(9)
N4 Cu1 N2 C7 105.1(2)
N1 Cu1 N2 C6 -28.1(2)
N3 Cu1 N2 C6 143.0(2)
Cl1 Cu1 N2 C6 45.2(9)
N4 Cu1 N2 C6 -132.7(2)
N1 Cu1 N2 C13 89.1(2)
N3 Cu1 N2 C13 -99.8(2)
Cl1 Cu1 N2 C13 162.4(7)
N4 Cu1 N2 C13 -15.5(2)
N1 Cu1 N3 C12 -162.3(3)
N2 Cu1 N3 C12 165.7(3)
Cl1 Cu1 N3 C12 -20.7(3)
N4 Cu1 N3 C12 84.8(3)
N1 Cu1 N3 C8 24.9(5)
N2 Cu1 N3 C8 -7.1(2)
Cl1 Cu1 N3 C8 166.5(2)
N4 Cu1 N3 C8 -88.0(2)
N1 Cu1 N4 C14 -91.2(2)
N3 Cu1 N4 C14 72.9(2)
N2 Cu1 N4 C14 -11.9(2)
Cl1 Cu1 N4 C14 168.4(2)
N1 Cu1 N4 C18 124.9(3)
N3 Cu1 N4 C18 -71.0(3)
N2 Cu1 N4 C18 -155.7(3)
Cl1 Cu1 N4 C18 24.6(3)
C5 N1 C1 C2 1.6(5)
Cu1 N1 C1 C2 -177.4(3)
N1 C1 C2 C3 -0.4(6)
C1 C2 C3 C4 -1.4(6)
C2 C3 C4 C5 2.0(6)
C1 N1 C5 C4 -0.9(5)
Cu1 N1 C5 C4 178.2(3)
C1 N1 C5 C6 -177.3(3)
Cu1 N1 C5 C6 1.9(4)
C3 C4 C5 N1 -0.9(6)
C3 C4 C5 C6 175.2(4)
N1 C5 C6 N2 -26.4(4)
C4 C5 C6 N2 157.4(3)
C7 N2 C6 C5 152.8(3)
C13 N2 C6 C5 -80.4(3)
Cu1 N2 C6 C5 35.8(3)
C6 N2 C7 C8 -147.0(3)
C13 N2 C7 C8 87.5(4)
Cu1 N2 C7 C8 -30.4(3)
C12 N3 C8 C9 1.0(5)
Cu1 N3 C8 C9 174.3(3)
C12 N3 C8 C7 177.7(3)
Cu1 N3 C8 C7 -9.0(4)
N2 C7 C8 N3 27.5(4)
N2 C7 C8 C9 -155.9(3)
N3 C8 C9 C10 -2.0(6)
C7 C8 C9 C10 -178.5(4)
C8 C9 C10 C11 2.9(6)
C9 C10 C11 C12 -2.7(6)
C8 N3 C12 C11 -0.9(5)
Cu1 N3 C12 C11 -173.3(3)
C10 C11 C12 N3 1.7(6)
C7 N2 C13 C14 -75.7(4)
C6 N2 C13 C14 156.2(3)
Cu1 N2 C13 C14 41.3(4)
C18 N4 C14 C15 2.3(5)
Cu1 N4 C14 C15 -146.5(3)
C18 N4 C14 C13 -174.0(3)
Cu1 N4 C14 C13 37.2(3)
N2 C13 C14 N4 -57.0(4)
N2 C13 C14 C15 126.6(4)
N4 C14 C15 C16 -1.4(6)
C13 C14 C15 C16 174.6(4)
C14 C15 C16 C17 -0.9(6)
C15 C16 C17 C18 2.1(6)
C14 N4 C18 C17 -1.0(5)
Cu1 N4 C18 C17 138.4(3)
C14 N4 C18 C19 177.2(3)
Cu1 N4 C18 C19 -43.4(5)
C16 C17 C18 N4 -1.2(6)
C16 C17 C18 C19 -179.2(4)
C107 B1 C101 C102 -132.1(4)
C113 B1 C101 C102 106.5(4)
C119 B1 C101 C102 -15.9(5)
C107 B1 C101 C106 60.0(4)
C113 B1 C101 C106 -61.3(4)
C119 B1 C101 C106 176.2(3)
C106 C101 C102 F1 178.2(3)
B1 C101 C102 F1 9.7(5)
C106 C101 C102 C103 1.4(5)
B1 C101 C102 C103 -167.1(3)
F1 C102 C103 F2 1.4(5)
C101 C102 C103 F2 178.4(3)
F1 C102 C103 C104 -177.8(3)
C101 C102 C103 C104 -0.8(6)
F2 C103 C104 F3 -0.4(5)
C102 C103 C104 F3 178.8(3)
F2 C103 C104 C105 -179.5(3)
C102 C103 C104 C105 -0.3(5)
F3 C104 C105 F4 0.4(5)
C103 C104 C105 F4 179.5(3)
F3 C104 C105 C106 -178.5(3)
C103 C104 C105 C106 0.6(5)
F4 C105 C106 F5 0.0(5)
C104 C105 C106 F5 178.8(3)
F4 C105 C106 C101 -178.7(3)
C104 C105 C106 C101 0.2(6)
C102 C101 C106 F5 -179.7(3)
B1 C101 C106 F5 -10.2(5)
C102 C101 C106 C105 -1.1(5)
B1 C101 C106 C105 168.5(3)
C113 B1 C107 C112 -56.9(4)
C119 B1 C107 C112 65.6(4)
C101 B1 C107 C112 -171.1(3)
C113 B1 C107 C108 130.7(3)
C119 B1 C107 C108 -106.8(4)
C101 B1 C107 C108 16.5(5)
C112 C107 C108 F6 -177.6(3)
B1 C107 C108 F6 -4.8(5)
C112 C107 C108 C109 2.6(5)
B1 C107 C108 C109 175.3(3)
F6 C108 C109 F7 -1.5(5)
C107 C108 C109 F7 178.4(3)
F6 C108 C109 C110 179.4(3)
C107 C108 C109 C110 -0.7(5)
F7 C109 C110 F8 -2.0(5)
C108 C109 C110 F8 177.2(3)
F7 C109 C110 C111 -179.9(3)
C108 C109 C110 C111 -0.8(5)
F8 C110 C111 F9 2.0(5)
C109 C110 C111 F9 180.0(3)
F8 C110 C111 C112 -177.7(3)
C109 C110 C111 C112 0.3(5)
C108 C107 C112 F10 178.4(3)
B1 C107 C112 F10 5.0(4)
C108 C107 C112 C111 -3.2(5)
B1 C107 C112 C111 -176.6(3)
F9 C111 C112 F10 0.6(5)
C110 C111 C112 F10 -179.7(3)
F9 C111 C112 C107 -177.8(3)
C110 C111 C112 C107 1.9(5)
C107 B1 C113 C114 -16.1(5)
C119 B1 C113 C114 -131.4(3)
C101 B1 C113 C114 106.1(3)
C107 B1 C113 C118 172.0(3)
C119 B1 C113 C118 56.7(4)
C101 B1 C113 C118 -65.8(3)
C118 C113 C114 F11 178.5(3)
B1 C113 C114 F11 6.2(5)
C118 C113 C114 C115 -2.2(5)
B1 C113 C114 C115 -174.5(3)
F11 C114 C115 F12 0.1(4)
C113 C114 C115 F12 -179.2(3)
F11 C114 C115 C116 -179.5(3)
C113 C114 C115 C116 1.2(5)
F12 C115 C116 F13 1.0(5)
C114 C115 C116 F13 -179.4(3)
F12 C115 C116 C117 -179.6(3)
C114 C115 C116 C117 0.0(5)
F13 C116 C117 F14 -1.8(5)
C115 C116 C117 F14 178.7(3)
F13 C116 C117 C118 179.5(3)
C115 C116 C117 C118 0.0(5)
F14 C117 C118 F15 -0.1(5)
C116 C117 C118 F15 178.6(3)
F14 C117 C118 C113 -180.0(3)
C116 C117 C118 C113 -1.3(5)
C114 C113 C118 F15 -177.6(3)
B1 C113 C118 F15 -4.6(4)
C114 C113 C118 C117 2.3(5)
B1 C113 C118 C117 175.2(3)
C107 B1 C119 C120 -105.9(4)
C113 B1 C119 C120 16.0(5)
C101 B1 C119 C120 130.8(3)
C107 B1 C119 C124 63.5(4)
C113 B1 C119 C124 -174.6(3)
C101 B1 C119 C124 -59.8(4)
C124 C119 C120 F16 -176.6(3)
B1 C119 C120 F16 -6.7(5)
C124 C119 C120 C121 1.5(5)
B1 C119 C120 C121 171.4(3)
F16 C120 C121 F17 -2.3(5)
C119 C120 C121 F17 179.4(3)
F16 C120 C121 C122 177.6(3)
C119 C120 C121 C122 -0.6(6)
F17 C121 C122 F18 -1.0(5)
C120 C121 C122 F18 179.1(3)
F17 C121 C122 C123 178.8(3)
C120 C121 C122 C123 -1.1(5)
F18 C122 C123 F19 1.4(5)
C121 C122 C123 F19 -178.4(3)
F18 C122 C123 C124 -178.3(3)
C121 C122 C123 C124 1.9(5)
F19 C123 C124 F20 -0.6(5)
C122 C123 C124 F20 179.2(3)
F19 C123 C124 C119 179.3(3)
C122 C123 C124 C119 -0.9(5)
C120 C119 C124 F20 179.1(3)
B1 C119 C124 F20 8.4(4)
C120 C119 C124 C123 -0.7(5)
B1 C119 C124 C123 -171.5(3)

loop_
_diffrn_scan_number
_diffrn_scan_type
_diffrn_scan_start
_diffrn_scan_end
_diffrn_scan_width
_diffrn_scan_exptime
_diffrn_scan_omega
_diffrn_scan_theta
_diffrn_scan_kappa
_diffrn_scan_phi
_diffrn_scan_omega1
_diffrn_scan_theta1
_diffrn_scan_frames
1 omega -1.00 42.00 1.00 30.00 - 23.16 -128.00 206.00 0.00 0.00 43
2 omega 1.00 50.00 1.00 30.00 - 23.16 -45.00 120.00 0.00 0.00 49
3 omega 1.00 50.00 1.00 30.00 - 23.16 -45.00 0.00 0.00 0.00 49
4 omega -9.00 43.00 1.00 30.00 - 23.16 75.00 240.00 0.00 0.00 52
5 omega 3.00 55.00 1.00 30.00 - 23.16 -75.00 0.00 0.00 0.00 52
6 omega 46.00 96.00 1.00 30.00 - 23.16 45.00 120.00 0.00 0.00 50
7 omega -97.00 -47.00 1.00 30.00 - -23.93 -45.00 240.00 0.00 0.00 50
8 omega -56.00 -4.00 1.00 30.00 - -23.93 75.00 120.00 0.00 0.00 52
9 omega -35.00 8.00 1.00 30.00 - -23.93 -75.00 240.00 0.00 0.00 43
10 omega -97.00 -47.00 1.00 30.00 - -23.93 -45.00 0.00 0.00 0.00 50
11 omega -45.00 -1.00 1.00 30.00 - -23.93 45.00 0.00 0.00 0.00 44
12 phi 63.00 101.00 1.00 30.00 -40.00 -23.93 0.00 - 0.00 0.00 38
13 omega -1.00 37.00 1.00 30.00 - -23.93 45.00 240.00 0.00 0.00 38
